data_7064142
loop_
_publ_author_name
'Halder, Arpan'
'Das, Akash'
'Mondal, Tapan Kumar'
'Guha, Subhabrata'
'Das, Gaurav'
'Naskar, Rahul'

_publ_section_title
;
 Newly developed palladium complexes featuring ONS donor ligands:
 Synthetic method, characterization, CT-DNA, BSA protein binding study and
 in-vitro cytotoxicity
;
_journal_name_full 'New Journal of Chemistry'
_journal_paper_doi 10.1039/D5NJ03343H
_journal_year 2025
_chemical_formula_moiety 'C18 H15 Cl N2 O3 Pd S'
_chemical_formula_sum 'C18 H15 Cl N2 O3 Pd S'
_chemical_formula_weight 481.23
_space_group_crystal_system triclinic
_space_group_IT_number 2
_space_group_name_Hall '-P 1'
_space_group_name_H-M_alt 'P -1'
_atom_sites_solution_hydrogens geom
_atom_sites_solution_primary iterative
_audit_creation_date 2025-11-21
_audit_creation_method
;
Olex2 1.5-alpha
(compiled 2024.11.02 svn.r19aeb66f for OlexSys, GUI svn.r7078)
;
_audit_update_record
;
2025-11-25 deposited with the CCDC.	2025-11-27 downloaded from the CCDC.
;
_cell_angle_alpha 83.277(2)
_cell_angle_beta 76.249(2)
_cell_angle_gamma 76.249(2)
_cell_formula_units_Z 4
_cell_length_a 8.5320(8)
_cell_length_b 15.0214(14)
_cell_length_c 15.0214(14)
_cell_measurement_reflns_used 6222
_cell_measurement_temperature 293(2)
_cell_measurement_theta_max 22.00
_cell_measurement_theta_min 2.25
_cell_volume 1812.7(3)
_computing_molecular_graphics 'Olex2 1.5-alpha (Dolomanov et al., 2009)'
_computing_publication_material 'Olex2 1.5-alpha (Dolomanov et al., 2009)'
_computing_structure_refinement 'SHELXL 2019/3 (Sheldrick, 2015)'
_computing_structure_solution 'olex2.solve 1.5-alpha (Bourhis et al., 2015)'
_diffrn_ambient_temperature 293(2)
_diffrn_measured_fraction_theta_full 0.998
_diffrn_measured_fraction_theta_max 0.991
_diffrn_measurement_device_type 'Bruker AXS D8 Quest CMOS diffractometer'
_diffrn_measurement_method 'omega and phi scans'
_diffrn_radiation_type MoK\a
_diffrn_radiation_wavelength 0.71073
_diffrn_reflns_av_R_equivalents 0.0396
_diffrn_reflns_av_unetI/netI 0.0446
_diffrn_reflns_Laue_measured_fraction_full 0.998
_diffrn_reflns_Laue_measured_fraction_max 0.991
_diffrn_reflns_limit_h_max 10
_diffrn_reflns_limit_h_min -10
_diffrn_reflns_limit_k_max 18
_diffrn_reflns_limit_k_min -18
_diffrn_reflns_limit_l_max 18
_diffrn_reflns_limit_l_min -18
_diffrn_reflns_number 24400
_diffrn_reflns_point_group_measured_fraction_full 0.998
_diffrn_reflns_point_group_measured_fraction_max 0.991
_diffrn_reflns_theta_full 25.242
_diffrn_reflns_theta_max 26.153
_diffrn_reflns_theta_min 2.518
_exptl_absorpt_coefficient_mu 1.307
_exptl_absorpt_correction_T_max 0.7453
_exptl_absorpt_correction_T_min 0.5888
_exptl_absorpt_correction_type multi-scan
_exptl_absorpt_process_details SADABS-2016/2
_exptl_crystal_colour red
_exptl_crystal_colour_primary red
_exptl_crystal_density_diffrn 1.763
_exptl_crystal_description block
_exptl_crystal_F_000 960
_exptl_crystal_size_max 0.16
_exptl_crystal_size_mid 0.11
_exptl_crystal_size_min 0.08
_refine_diff_density_max 0.502
_refine_diff_density_min -0.419
_refine_diff_density_rms 0.077
_refine_ls_extinction_method none
_refine_ls_goodness_of_fit_ref 1.069
_refine_ls_hydrogen_treatment constr
_refine_ls_matrix_type full
_refine_ls_number_parameters 473
_refine_ls_number_reflns 7193
_refine_ls_number_restraints 0
_refine_ls_restrained_S_all 1.069
_refine_ls_R_factor_all 0.0634
_refine_ls_R_factor_gt 0.0403
_refine_ls_shift/su_max 0.001
_refine_ls_shift/su_mean 0.000
_refine_ls_structure_factor_coef Fsqd
_refine_ls_weighting_details 'w=1/[\s^2^(Fo^2^)+(0.0322P)^2^+1.1138P] where P=(Fo^2^+2Fc^2^)/3'
_refine_ls_weighting_scheme calc
_refine_ls_wR_factor_gt 0.0794
_refine_ls_wR_factor_ref 0.0902
_reflns_Friedel_coverage 0.000
_reflns_number_gt 5419
_reflns_number_total 7193
_reflns_threshold_expression 'I > 2\s(I)'
_cod_data_source_file d5nj03343h2.cif
_cod_data_source_block test
_cod_database_code 7064142
_shelx_shelxl_version_number 2019/3
_shelx_space_group_comment
;
The symmetry employed for this shelxl refinement is uniquely defined
by the following loop, which should always be used as a source of
symmetry information in preference to the above space-group names.
They are only intended as comments.
;
_olex2_refinement_description
;
1. Fixed Uiso
 At 1.2 times of:
  All C(H) groups, All C(H,H) groups
 At 1.5 times of:
  All C(H,H,H) groups
2.a Secondary CH2 refined with riding coordinates:
 C17(H17A,H17B), C35(H35A,H35B)
2.b Aromatic/amide H refined with riding coordinates:
 C2(H2), C3(H3), C5(H5), C15(H15), C8(H8), C4(H4), C12(H12), C26(H26),
 C33(H33), C30(H30), C20(H20), C23(H23), C22(H22), C21(H21)
2.c Idealised Me refined as rotating group:
 C18(H18A,H18B,H18C), C11(H11A,H11B,H11C), C29(H29A,H29B,H29C), C36(H36A,H36B,
 H36C)
;
_olex2_submission_special_instructions 'No special instructions were received'

loop_
_space_group_symop_operation_xyz
'x, y, z'
'-x, -y, -z'

loop_
_atom_site_label
_atom_site_type_symbol
_atom_site_fract_x
_atom_site_fract_y
_atom_site_fract_z
_atom_site_U_iso_or_equiv
_atom_site_adp_type
_atom_site_occupancy
_atom_site_site_symmetry_order
_atom_site_calc_flag
_atom_site_refinement_flags_posn
_atom_site_refinement_flags_adp
_atom_site_refinement_flags_occupancy
_atom_site_disorder_assembly
_atom_site_disorder_group
Pd1 Pd 0.21593(4) 0.10560(2) 0.09847(2) 0.04562(11) Uani 1 1 d . . . . .
S1 S 0.22157(15) 0.18106(8) 0.21741(8) 0.0525(3) Uani 1 1 d . . . . .
Cl1 Cl 0.05548(17) 0.23620(8) 0.04142(8) 0.0649(3) Uani 1 1 d . . . . .
Pd2 Pd -0.01227(4) 0.32419(2) 0.59741(2) 0.04524(10) Uani 1 1 d . . . . .
S2 S 0.09893(14) 0.28177(8) 0.72155(8) 0.0503(3) Uani 1 1 d . . . . .
Cl2 Cl 0.08880(19) 0.17928(9) 0.54375(9) 0.0788(4) Uani 1 1 d . . . . .
O1 O 0.2115(4) 0.0390(2) -0.00774(19) 0.0540(8) Uani 1 1 d . . . . .
N2 N 0.4123(4) -0.0821(2) 0.1194(2) 0.0468(8) Uani 1 1 d . . . . .
N1 N 0.3584(4) -0.0027(2) 0.1498(2) 0.0425(8) Uani 1 1 d . . . . .
C16 C 0.2804(5) -0.0467(3) -0.0175(3) 0.0440(10) Uani 1 1 d . . . . .
C7 C 0.3763(5) -0.1052(3) 0.0418(3) 0.0440(10) Uani 1 1 d . . . . .
C6 C 0.4153(5) 0.0087(3) 0.2293(3) 0.0451(10) Uani 1 1 d . . . . .
C2 C 0.4122(6) 0.1096(3) 0.3435(3) 0.0588(12) Uani 1 1 d . . . . .
H2 H 0.373316 0.166197 0.369328 0.071 Uiso 1 1 calc R U . . .
C1 C 0.3585(5) 0.0924(3) 0.2687(3) 0.0474(10) Uani 1 1 d . . . . .
C3 C 0.5244(6) 0.0415(4) 0.3790(3) 0.0635(13) Uani 1 1 d . . . . .
H3 H 0.562107 0.052289 0.429113 0.076 Uiso 1 1 calc R U . . .
C5 C 0.5275(5) -0.0592(3) 0.2660(3) 0.0553(12) Uani 1 1 d . . . . .
H5 H 0.566763 -0.115943 0.240496 0.066 Uiso 1 1 calc R U . . .
C15 C 0.2632(6) -0.0861(3) -0.0938(3) 0.0521(11) Uani 1 1 d . . . . .
H15 H 0.202023 -0.050420 -0.133923 0.063 Uiso 1 1 calc R U . . .
C8 C 0.4450(5) -0.1981(3) 0.0232(3) 0.0477(10) Uani 1 1 d . . . . .
H8 H 0.505159 -0.235062 0.063113 0.057 Uiso 1 1 calc R U . . .
C9 C 0.4265(5) -0.2362(3) -0.0519(3) 0.0440(10) Uani 1 1 d . . . . .
C14 C 0.3346(5) -0.1760(3) -0.1104(3) 0.0477(10) Uani 1 1 d . . . . .
C4 C 0.5806(6) -0.0414(4) 0.3413(3) 0.0627(13) Uani 1 1 d . . . . .
H4 H 0.655624 -0.086896 0.366375 0.075 Uiso 1 1 calc R U . . .
C17 C 0.0286(6) 0.1865(4) 0.3006(3) 0.0676(14) Uani 1 1 d . . . . .
H17A H 0.037870 0.210696 0.355824 0.081 Uiso 1 1 calc R U . . .
H17B H -0.057699 0.229548 0.276249 0.081 Uiso 1 1 calc R U . . .
C18 C -0.0235(7) 0.0964(4) 0.3265(4) 0.0852(17) Uani 1 1 d . . . . .
H18A H -0.029652 0.070628 0.272230 0.128 Uiso 1 1 calc R U . . .
H18B H -0.129920 0.106205 0.367820 0.128 Uiso 1 1 calc R U . . .
H18C H 0.055927 0.054851 0.356003 0.128 Uiso 1 1 calc R U . . .
O2 O 0.3147(4) -0.2059(2) -0.1886(2) 0.0592(8) Uani 1 1 d . . . . .
C10 C 0.4952(5) -0.3303(3) -0.0753(3) 0.0526(11) Uani 1 1 d . . . . .
C12 C 0.4698(6) -0.3560(3) -0.1520(3) 0.0621(13) Uani 1 1 d . . . . .
H12 H 0.510590 -0.416981 -0.166163 0.075 Uiso 1 1 calc R U . . .
O3 O 0.3651(5) -0.3111(3) -0.2865(3) 0.0918(13) Uani 1 1 d . . . . .
O4 O -0.1058(4) 0.3634(2) 0.48552(19) 0.0527(7) Uani 1 1 d . . . . .
N3 N -0.0956(4) 0.4482(2) 0.6454(2) 0.0406(8) Uani 1 1 d . . . . .
N4 N -0.1872(4) 0.5177(2) 0.6121(2) 0.0450(8) Uani 1 1 d . . . . .
C25 C -0.2418(5) 0.5163(3) 0.5340(3) 0.0431(10) Uani 1 1 d . . . . .
C34 C -0.2022(5) 0.4422(3) 0.4746(3) 0.0430(10) Uani 1 1 d . . . . .
C26 C -0.3468(5) 0.5997(3) 0.5136(3) 0.0483(10) Uani 1 1 d . . . . .
H26 H -0.369781 0.647109 0.552596 0.058 Uiso 1 1 calc R U . . .
C33 C -0.2756(5) 0.4576(3) 0.3976(3) 0.0492(11) Uani 1 1 d . . . . .
H33 H -0.255009 0.411050 0.357893 0.059 Uiso 1 1 calc R U . . .
C27 C -0.4174(5) 0.6140(3) 0.4378(3) 0.0461(10) Uani 1 1 d . . . . .
C32 C -0.3770(5) 0.5407(3) 0.3810(3) 0.0472(10) Uani 1 1 d . . . . .
O5 O -0.4420(4) 0.5479(2) 0.30411(19) 0.0563(8) Uani 1 1 d . . . . .
C28 C -0.5310(6) 0.6976(3) 0.4155(3) 0.0552(12) Uani 1 1 d . . . . .
C31 C -0.5454(6) 0.6278(4) 0.2797(3) 0.0611(13) Uani 1 1 d . . . . .
C30 C -0.5862(6) 0.7013(4) 0.3381(3) 0.0613(13) Uani 1 1 d . . . . .
H30 H -0.655529 0.755482 0.321880 0.074 Uiso 1 1 calc R U . . .
O6 O -0.5929(4) 0.6273(3) 0.2101(2) 0.0824(11) Uani 1 1 d . . . . .
C11 C 0.5948(7) -0.3936(3) -0.0148(3) 0.0698(14) Uani 1 1 d . . . . .
H11A H 0.686813 -0.368959 -0.010989 0.105 Uiso 1 1 calc R U . . .
H11B H 0.634752 -0.452753 -0.039991 0.105 Uiso 1 1 calc R U . . .
H11C H 0.526798 -0.399855 0.045501 0.105 Uiso 1 1 calc R U . . .
C13 C 0.3833(6) -0.2948(3) -0.2135(3) 0.0636(13) Uani 1 1 d . . . . .
C29 C -0.5831(7) 0.7738(3) 0.4778(4) 0.0808(17) Uani 1 1 d . . . . .
H29A H -0.634111 0.752168 0.537895 0.121 Uiso 1 1 calc R U . . .
H29B H -0.660682 0.822858 0.454493 0.121 Uiso 1 1 calc R U . . .
H29C H -0.488130 0.795891 0.481480 0.121 Uiso 1 1 calc R U . . .
C24 C -0.0434(5) 0.4647(3) 0.7251(3) 0.0436(10) Uani 1 1 d . . . . .
C19 C 0.0502(5) 0.3914(3) 0.7672(3) 0.0480(10) Uani 1 1 d . . . . .
C20 C 0.1106(6) 0.4033(3) 0.8415(3) 0.0592(12) Uani 1 1 d . . . . .
H20 H 0.172643 0.353641 0.870015 0.071 Uiso 1 1 calc R U . . .
C23 C -0.0779(6) 0.5515(3) 0.7571(3) 0.0562(12) Uani 1 1 d . . . . .
H23 H -0.141744 0.600969 0.729527 0.067 Uiso 1 1 calc R U . . .
C35 C -0.0384(6) 0.2230(3) 0.8101(3) 0.0621(13) Uani 1 1 d . . . . .
H35A H -0.015636 0.226081 0.869767 0.075 Uiso 1 1 calc R U . . .
H35B H -0.152588 0.253831 0.811759 0.075 Uiso 1 1 calc R U . . .
C36 C -0.0136(7) 0.1262(4) 0.7905(4) 0.099(2) Uani 1 1 d . . . . .
H36A H -0.049770 0.123173 0.735273 0.148 Uiso 1 1 calc R U . . .
H36B H -0.076437 0.094957 0.840719 0.148 Uiso 1 1 calc R U . . .
H36C H 0.101564 0.097331 0.782630 0.148 Uiso 1 1 calc R U . . .
C22 C -0.0157(6) 0.5632(4) 0.8308(3) 0.0655(13) Uani 1 1 d . . . . .
H22 H -0.036734 0.621297 0.852645 0.079 Uiso 1 1 calc R U . . .
C21 C 0.0777(6) 0.4891(4) 0.8725(3) 0.0701(15) Uani 1 1 d . . . . .
H21 H 0.118579 0.497955 0.922126 0.084 Uiso 1 1 calc R U . . .

loop_
_atom_site_aniso_label
_atom_site_aniso_U_11
_atom_site_aniso_U_22
_atom_site_aniso_U_33
_atom_site_aniso_U_23
_atom_site_aniso_U_13
_atom_site_aniso_U_12
Pd1 0.0583(2) 0.04251(19) 0.04052(19) -0.00673(14) -0.01634(16) -0.01194(16)
S1 0.0696(8) 0.0450(6) 0.0493(7) -0.0100(5) -0.0218(6) -0.0124(6)
Cl1 0.0965(9) 0.0456(6) 0.0593(7) -0.0039(5) -0.0362(7) -0.0089(6)
Pd2 0.0484(2) 0.0482(2) 0.03952(19) -0.00632(15) -0.01131(15) -0.00781(16)
S2 0.0527(7) 0.0511(6) 0.0480(7) -0.0016(5) -0.0162(5) -0.0083(5)
Cl2 0.1022(10) 0.0618(8) 0.0697(9) -0.0250(6) -0.0405(8) 0.0191(7)
O1 0.075(2) 0.0461(18) 0.0466(18) -0.0099(14) -0.0273(16) -0.0062(16)
N2 0.046(2) 0.050(2) 0.043(2) -0.0099(17) -0.0098(17) -0.0061(17)
N1 0.046(2) 0.049(2) 0.0354(19) -0.0073(16) -0.0134(16) -0.0084(17)
C16 0.045(2) 0.048(3) 0.042(2) -0.0093(19) -0.009(2) -0.013(2)
C7 0.047(2) 0.052(3) 0.034(2) -0.0100(19) -0.0060(19) -0.013(2)
C6 0.044(2) 0.055(3) 0.040(2) -0.008(2) -0.0094(19) -0.015(2)
C2 0.065(3) 0.068(3) 0.049(3) -0.018(2) -0.015(2) -0.016(3)
C1 0.050(3) 0.053(3) 0.043(2) -0.011(2) -0.013(2) -0.012(2)
C3 0.071(3) 0.084(4) 0.046(3) -0.013(3) -0.028(3) -0.017(3)
C5 0.057(3) 0.058(3) 0.052(3) -0.012(2) -0.021(2) -0.004(2)
C15 0.067(3) 0.055(3) 0.041(2) -0.006(2) -0.021(2) -0.014(2)
C8 0.048(2) 0.052(3) 0.043(2) -0.010(2) -0.012(2) -0.004(2)
C9 0.044(2) 0.050(2) 0.038(2) -0.0087(19) -0.0056(19) -0.012(2)
C14 0.059(3) 0.055(3) 0.036(2) -0.011(2) -0.012(2) -0.020(2)
C4 0.066(3) 0.072(3) 0.053(3) -0.007(3) -0.028(3) -0.003(3)
C17 0.066(3) 0.074(3) 0.062(3) -0.027(3) -0.025(3) 0.008(3)
C18 0.066(4) 0.101(5) 0.084(4) -0.018(4) 0.000(3) -0.018(3)
O2 0.077(2) 0.0573(19) 0.0489(19) -0.0183(15) -0.0226(17) -0.0099(17)
C10 0.056(3) 0.054(3) 0.048(3) -0.014(2) -0.010(2) -0.008(2)
C12 0.077(3) 0.049(3) 0.064(3) -0.020(2) -0.021(3) -0.007(3)
O3 0.132(3) 0.081(3) 0.073(3) -0.035(2) -0.052(3) 0.001(2)
O4 0.0626(19) 0.0516(18) 0.0441(17) -0.0108(14) -0.0193(15) -0.0012(16)
N3 0.0444(19) 0.047(2) 0.0342(18) -0.0019(15) -0.0104(16) -0.0160(17)
N4 0.050(2) 0.048(2) 0.040(2) -0.0034(16) -0.0114(17) -0.0157(18)
C25 0.047(2) 0.052(3) 0.034(2) 0.0003(19) -0.0078(19) -0.021(2)
C34 0.042(2) 0.053(3) 0.038(2) -0.0026(19) -0.0079(19) -0.018(2)
C26 0.055(3) 0.048(3) 0.045(3) -0.002(2) -0.013(2) -0.015(2)
C33 0.054(3) 0.056(3) 0.042(2) -0.007(2) -0.009(2) -0.018(2)
C27 0.046(2) 0.057(3) 0.036(2) 0.001(2) -0.008(2) -0.016(2)
C32 0.051(3) 0.061(3) 0.033(2) 0.004(2) -0.010(2) -0.022(2)
O5 0.0573(19) 0.075(2) 0.0402(17) -0.0036(15) -0.0167(15) -0.0154(17)
C28 0.055(3) 0.057(3) 0.053(3) 0.003(2) -0.014(2) -0.012(2)
C31 0.049(3) 0.086(4) 0.047(3) 0.003(3) -0.013(2) -0.012(3)
C30 0.057(3) 0.068(3) 0.057(3) 0.011(3) -0.022(3) -0.007(3)
O6 0.077(2) 0.117(3) 0.050(2) -0.005(2) -0.0307(19) 0.003(2)
C11 0.087(4) 0.053(3) 0.067(3) -0.018(2) -0.025(3) 0.004(3)
C13 0.077(3) 0.063(3) 0.057(3) -0.021(3) -0.019(3) -0.015(3)
C29 0.104(4) 0.059(3) 0.077(4) -0.003(3) -0.039(3) 0.006(3)
C24 0.049(2) 0.051(3) 0.034(2) -0.0032(19) -0.0104(19) -0.016(2)
C19 0.049(2) 0.056(3) 0.041(2) -0.003(2) -0.010(2) -0.015(2)
C20 0.073(3) 0.066(3) 0.044(3) -0.005(2) -0.021(2) -0.017(3)
C23 0.064(3) 0.056(3) 0.051(3) -0.011(2) -0.020(2) -0.009(2)
C35 0.068(3) 0.061(3) 0.056(3) 0.007(2) -0.016(3) -0.016(3)
C36 0.090(4) 0.064(4) 0.121(5) 0.001(4) 0.015(4) -0.017(3)
C22 0.087(4) 0.063(3) 0.056(3) -0.018(2) -0.025(3) -0.019(3)
C21 0.078(4) 0.094(4) 0.050(3) -0.015(3) -0.028(3) -0.021(3)

loop_
_atom_type_symbol
_atom_type_description
_atom_type_scat_dispersion_real
_atom_type_scat_dispersion_imag
_atom_type_scat_source
C C 0.0033 0.0016 'International Tables Vol C Tables 4.2.6.8 and 6.1.1.4'
H H 0.0000 0.0000 'International Tables Vol C Tables 4.2.6.8 and 6.1.1.4'
Cl Cl 0.1484 0.1585 'International Tables Vol C Tables 4.2.6.8 and 6.1.1.4'
N N 0.0061 0.0033 'International Tables Vol C Tables 4.2.6.8 and 6.1.1.4'
O O 0.0106 0.0060 'International Tables Vol C Tables 4.2.6.8 and 6.1.1.4'
Pd Pd -0.9988 1.0072 'International Tables Vol C Tables 4.2.6.8 and 6.1.1.4'
S S 0.1246 0.1234 'International Tables Vol C Tables 4.2.6.8 and 6.1.1.4'

loop_
_geom_angle_atom_site_label_1
_geom_angle_atom_site_label_2
_geom_angle_atom_site_label_3
_geom_angle
_geom_angle_site_symmetry_1
_geom_angle_site_symmetry_3
_geom_angle_publ_flag
S1 Pd1 Cl1 90.16(4) . . ?
O1 Pd1 S1 179.68(9) . . ?
O1 Pd1 Cl1 89.68(9) . . ?
N1 Pd1 S1 87.57(10) . . ?
N1 Pd1 Cl1 177.35(10) . . ?
N1 Pd1 O1 92.59(12) . . ?
C1 S1 Pd1 97.92(14) . . ?
C1 S1 C17 101.9(2) . . ?
C17 S1 Pd1 108.78(16) . . ?
S2 Pd2 Cl2 91.48(4) . . ?
O4 Pd2 S2 178.42(9) . . ?
O4 Pd2 Cl2 88.78(9) . . ?
N3 Pd2 S2 87.29(10) . . ?
N3 Pd2 Cl2 178.71(10) . . ?
N3 Pd2 O4 92.44(12) . . ?
C19 S2 Pd2 97.89(14) . . ?
C19 S2 C35 99.9(2) . . ?
C35 S2 Pd2 109.70(16) . . ?
C16 O1 Pd1 123.2(3) . . ?
N1 N2 C7 122.7(3) . . ?
N2 N1 Pd1 128.2(3) . . ?
N2 N1 C6 114.2(3) . . ?
C6 N1 Pd1 117.6(3) . . ?
O1 C16 C7 125.9(4) . . ?
O1 C16 C15 117.5(4) . . ?
C15 C16 C7 116.7(4) . . ?
N2 C7 C16 127.4(4) . . ?
N2 C7 C8 112.6(4) . . ?
C8 C7 C16 120.1(4) . . ?
C1 C6 N1 118.0(4) . . ?
C1 C6 C5 119.2(4) . . ?
C5 C6 N1 122.7(4) . . ?
C1 C2 H2 120.6 . . ?
C3 C2 H2 120.6 . . ?
C3 C2 C1 118.8(4) . . ?
C6 C1 S1 118.7(3) . . ?
C2 C1 S1 119.8(3) . . ?
C2 C1 C6 121.4(4) . . ?
C2 C3 H3 119.7 . . ?
C4 C3 C2 120.5(4) . . ?
C4 C3 H3 119.7 . . ?
C6 C5 H5 120.5 . . ?
C6 C5 C4 119.1(4) . . ?
C4 C5 H5 120.5 . . ?
C16 C15 H15 119.3 . . ?
C14 C15 C16 121.4(4) . . ?
C14 C15 H15 119.3 . . ?
C7 C8 H8 118.7 . . ?
C9 C8 C7 122.7(4) . . ?
C9 C8 H8 118.7 . . ?
C8 C9 C14 115.9(4) . . ?
C8 C9 C10 125.3(4) . . ?
C14 C9 C10 118.8(4) . . ?
C15 C14 C9 123.2(4) . . ?
O2 C14 C15 116.2(4) . . ?
O2 C14 C9 120.5(4) . . ?
C3 C4 C5 121.0(4) . . ?
C3 C4 H4 119.5 . . ?
C5 C4 H4 119.5 . . ?
S1 C17 H17A 108.5 . . ?
S1 C17 H17B 108.5 . . ?
H17A C17 H17B 107.5 . . ?
C18 C17 S1 115.0(4) . . ?
C18 C17 H17A 108.5 . . ?
C18 C17 H17B 108.5 . . ?
C17 C18 H18A 109.5 . . ?
C17 C18 H18B 109.5 . . ?
C17 C18 H18C 109.5 . . ?
H18A C18 H18B 109.5 . . ?
H18A C18 H18C 109.5 . . ?
H18B C18 H18C 109.5 . . ?
C14 O2 C13 121.6(3) . . ?
C9 C10 C11 119.0(4) . . ?
C12 C10 C9 118.0(4) . . ?
C12 C10 C11 123.0(4) . . ?
C10 C12 H12 118.2 . . ?
C10 C12 C13 123.6(4) . . ?
C13 C12 H12 118.2 . . ?
C34 O4 Pd2 123.1(3) . . ?
N4 N3 Pd2 127.7(3) . . ?
N4 N3 C24 114.7(3) . . ?
C24 N3 Pd2 117.5(3) . . ?
N3 N4 C25 123.0(4) . . ?
N4 C25 C34 127.5(4) . . ?
N4 C25 C26 112.3(4) . . ?
C26 C25 C34 120.1(4) . . ?
O4 C34 C25 125.6(4) . . ?
O4 C34 C33 117.6(4) . . ?
C33 C34 C25 116.8(4) . . ?
C25 C26 H26 118.7 . . ?
C27 C26 C25 122.5(4) . . ?
C27 C26 H26 118.8 . . ?
C34 C33 H33 119.7 . . ?
C32 C33 C34 120.5(4) . . ?
C32 C33 H33 119.7 . . ?
C26 C27 C32 116.3(4) . . ?
C26 C27 C28 124.6(4) . . ?
C32 C27 C28 119.1(4) . . ?
C33 C32 C27 123.8(4) . . ?
C33 C32 O5 115.6(4) . . ?
O5 C32 C27 120.7(4) . . ?
C32 O5 C31 121.3(4) . . ?
C27 C28 C29 119.8(4) . . ?
C30 C28 C27 117.3(5) . . ?
C30 C28 C29 122.9(5) . . ?
O5 C31 C30 117.5(4) . . ?
O6 C31 O5 115.8(5) . . ?
O6 C31 C30 126.7(5) . . ?
C28 C30 C31 124.1(5) . . ?
C28 C30 H30 117.9 . . ?
C31 C30 H30 117.9 . . ?
C10 C11 H11A 109.5 . . ?
C10 C11 H11B 109.5 . . ?
C10 C11 H11C 109.5 . . ?
H11A C11 H11B 109.5 . . ?
H11A C11 H11C 109.5 . . ?
H11B C11 H11C 109.5 . . ?
O2 C13 C12 117.4(4) . . ?
O3 C13 O2 115.1(4) . . ?
O3 C13 C12 127.4(5) . . ?
C28 C29 H29A 109.5 . . ?
C28 C29 H29B 109.5 . . ?
C28 C29 H29C 109.5 . . ?
H29A C29 H29B 109.5 . . ?
H29A C29 H29C 109.5 . . ?
H29B C29 H29C 109.5 . . ?
C19 C24 N3 117.9(4) . . ?
C19 C24 C23 120.1(4) . . ?
C23 C24 N3 121.9(4) . . ?
C24 C19 S2 118.9(3) . . ?
C20 C19 S2 120.2(4) . . ?
C20 C19 C24 120.9(4) . . ?
C19 C20 H20 120.6 . . ?
C21 C20 C19 118.9(5) . . ?
C21 C20 H20 120.6 . . ?
C24 C23 H23 120.6 . . ?
C22 C23 C24 118.8(4) . . ?
C22 C23 H23 120.6 . . ?
S2 C35 H35A 109.5 . . ?
S2 C35 H35B 109.5 . . ?
H35A C35 H35B 108.1 . . ?
C36 C35 S2 110.7(4) . . ?
C36 C35 H35A 109.5 . . ?
C36 C35 H35B 109.5 . . ?
C35 C36 H36A 109.5 . . ?
C35 C36 H36B 109.5 . . ?
C35 C36 H36C 109.5 . . ?
H36A C36 H36B 109.5 . . ?
H36A C36 H36C 109.5 . . ?
H36B C36 H36C 109.5 . . ?
C23 C22 H22 119.8 . . ?
C23 C22 C21 120.4(5) . . ?
C21 C22 H22 119.8 . . ?
C20 C21 C22 120.9(4) . . ?
C20 C21 H21 119.6 . . ?
C22 C21 H21 119.6 . . ?

loop_
_geom_bond_atom_site_label_1
_geom_bond_atom_site_label_2
_geom_bond_distance
_geom_bond_site_symmetry_2
_geom_bond_publ_flag
Pd1 S1 2.2404(11) . ?
Pd1 Cl1 2.3118(12) . ?
Pd1 O1 1.992(3) . ?
Pd1 N1 1.983(3) . ?
S1 C1 1.783(4) . ?
S1 C17 1.806(5) . ?
Pd2 S2 2.2493(11) . ?
Pd2 Cl2 2.3065(13) . ?
Pd2 O4 1.998(3) . ?
Pd2 N3 1.984(3) . ?
S2 C19 1.778(4) . ?
S2 C35 1.843(5) . ?
O1 C16 1.291(5) . ?
N2 N1 1.269(4) . ?
N2 C7 1.374(5) . ?
N1 C6 1.433(5) . ?
C16 C7 1.435(6) . ?
C16 C15 1.402(5) . ?
C7 C8 1.412(6) . ?
C6 C1 1.383(6) . ?
C6 C5 1.384(6) . ?
C2 H2 0.9300 . ?
C2 C1 1.381(5) . ?
C2 C3 1.377(6) . ?
C3 H3 0.9300 . ?
C3 C4 1.363(7) . ?
C5 H5 0.9300 . ?
C5 C4 1.389(6) . ?
C15 H15 0.9300 . ?
C15 C14 1.368(6) . ?
C8 H8 0.9300 . ?
C8 C9 1.380(5) . ?
C9 C14 1.418(6) . ?
C9 C10 1.446(6) . ?
C14 O2 1.365(5) . ?
C4 H4 0.9300 . ?
C17 H17A 0.9700 . ?
C17 H17B 0.9700 . ?
C17 C18 1.504(7) . ?
C18 H18A 0.9600 . ?
C18 H18B 0.9600 . ?
C18 H18C 0.9600 . ?
O2 C13 1.380(5) . ?
C10 C12 1.336(6) . ?
C10 C11 1.494(6) . ?
C12 H12 0.9300 . ?
C12 C13 1.431(7) . ?
O3 C13 1.203(5) . ?
O4 C34 1.288(5) . ?
N3 N4 1.275(4) . ?
N3 C24 1.439(5) . ?
N4 C25 1.365(5) . ?
C25 C34 1.435(6) . ?
C25 C26 1.405(6) . ?
C34 C33 1.412(5) . ?
C26 H26 0.9300 . ?
C26 C27 1.383(5) . ?
C33 H33 0.9300 . ?
C33 C32 1.373(6) . ?
C27 C32 1.400(6) . ?
C27 C28 1.451(6) . ?
C32 O5 1.378(5) . ?
O5 C31 1.378(6) . ?
C28 C30 1.345(6) . ?
C28 C29 1.483(7) . ?
C31 C30 1.417(7) . ?
C31 O6 1.209(5) . ?
C30 H30 0.9300 . ?
C11 H11A 0.9600 . ?
C11 H11B 0.9600 . ?
C11 H11C 0.9600 . ?
C29 H29A 0.9600 . ?
C29 H29B 0.9600 . ?
C29 H29C 0.9600 . ?
C24 C19 1.382(6) . ?
C24 C23 1.383(6) . ?
C19 C20 1.381(6) . ?
C20 H20 0.9300 . ?
C20 C21 1.365(7) . ?
C23 H23 0.9300 . ?
C23 C22 1.381(6) . ?
C35 H35A 0.9700 . ?
C35 H35B 0.9700 . ?
C35 C36 1.474(7) . ?
C36 H36A 0.9600 . ?
C36 H36B 0.9600 . ?
C36 H36C 0.9600 . ?
C22 H22 0.9300 . ?
C22 C21 1.385(7) . ?
C21 H21 0.9300 . ?

loop_
_geom_torsion_atom_site_label_1
_geom_torsion_atom_site_label_2
_geom_torsion_atom_site_label_3
_geom_torsion_atom_site_label_4
_geom_torsion
_geom_torsion_site_symmetry_1
_geom_torsion_site_symmetry_2
_geom_torsion_site_symmetry_3
_geom_torsion_site_symmetry_4
_geom_torsion_publ_flag
Pd1 S1 C1 C6 -2.0(4) . . . . ?
Pd1 S1 C1 C2 174.7(3) . . . . ?
Pd1 S1 C17 C18 49.7(4) . . . . ?
Pd1 O1 C16 C7 -3.5(6) . . . . ?
Pd1 O1 C16 C15 177.8(3) . . . . ?
Pd1 N1 C6 C1 4.3(5) . . . . ?
Pd1 N1 C6 C5 -173.8(3) . . . . ?
Pd2 S2 C19 C24 4.6(4) . . . . ?
Pd2 S2 C19 C20 -173.0(3) . . . . ?
Pd2 S2 C35 C36 81.3(4) . . . . ?
Pd2 O4 C34 C25 7.4(6) . . . . ?
Pd2 O4 C34 C33 -172.7(3) . . . . ?
Pd2 N3 N4 C25 -0.7(5) . . . . ?
Pd2 N3 C24 C19 -5.0(5) . . . . ?
Pd2 N3 C24 C23 172.0(3) . . . . ?
S2 C19 C20 C21 176.9(4) . . . . ?
O1 C16 C7 N2 0.3(7) . . . . ?
O1 C16 C7 C8 180.0(4) . . . . ?
O1 C16 C15 C14 178.9(4) . . . . ?
N2 N1 C6 C1 -178.0(4) . . . . ?
N2 N1 C6 C5 3.9(6) . . . . ?
N2 C7 C8 C9 -179.2(4) . . . . ?
N1 N2 C7 C16 1.8(6) . . . . ?
N1 N2 C7 C8 -177.9(4) . . . . ?
N1 C6 C1 S1 -1.1(5) . . . . ?
N1 C6 C1 C2 -177.7(4) . . . . ?
N1 C6 C5 C4 177.8(4) . . . . ?
C16 C7 C8 C9 1.1(6) . . . . ?
C16 C15 C14 C9 1.6(7) . . . . ?
C16 C15 C14 O2 -177.6(4) . . . . ?
C7 N2 N1 Pd1 -0.2(6) . . . . ?
C7 N2 N1 C6 -177.6(3) . . . . ?
C7 C16 C15 C14 0.0(6) . . . . ?
C7 C8 C9 C14 0.5(6) . . . . ?
C7 C8 C9 C10 179.2(4) . . . . ?
C6 C5 C4 C3 -0.2(7) . . . . ?
C2 C3 C4 C5 0.5(8) . . . . ?
C1 S1 C17 C18 -53.1(4) . . . . ?
C1 C6 C5 C4 -0.2(7) . . . . ?
C1 C2 C3 C4 -0.3(7) . . . . ?
C3 C2 C1 S1 -176.7(4) . . . . ?
C3 C2 C1 C6 -0.1(7) . . . . ?
C5 C6 C1 S1 177.1(3) . . . . ?
C5 C6 C1 C2 0.4(7) . . . . ?
C15 C16 C7 N2 179.0(4) . . . . ?
C15 C16 C7 C8 -1.3(6) . . . . ?
C15 C14 O2 C13 178.9(4) . . . . ?
C8 C9 C14 C15 -1.8(6) . . . . ?
C8 C9 C14 O2 177.3(4) . . . . ?
C8 C9 C10 C12 -178.1(4) . . . . ?
C8 C9 C10 C11 0.2(7) . . . . ?
C9 C14 O2 C13 -0.3(6) . . . . ?
C9 C10 C12 C13 2.2(7) . . . . ?
C14 C9 C10 C12 0.6(6) . . . . ?
C14 C9 C10 C11 178.9(4) . . . . ?
C14 O2 C13 C12 2.9(7) . . . . ?
C14 O2 C13 O3 -175.8(4) . . . . ?
C17 S1 C1 C6 109.2(4) . . . . ?
C17 S1 C1 C2 -74.1(4) . . . . ?
C10 C9 C14 C15 179.3(4) . . . . ?
C10 C9 C14 O2 -1.5(6) . . . . ?
C10 C12 C13 O2 -3.9(8) . . . . ?
C10 C12 C13 O3 174.6(5) . . . . ?
O4 C34 C33 C32 -178.7(4) . . . . ?
N3 N4 C25 C34 -3.5(6) . . . . ?
N3 N4 C25 C26 177.3(3) . . . . ?
N3 C24 C19 S2 -0.5(5) . . . . ?
N3 C24 C19 C20 177.1(4) . . . . ?
N3 C24 C23 C22 -176.3(4) . . . . ?
N4 N3 C24 C19 177.2(4) . . . . ?
N4 N3 C24 C23 -5.8(6) . . . . ?
N4 C25 C34 O4 -0.3(7) . . . . ?
N4 C25 C34 C33 179.7(4) . . . . ?
N4 C25 C26 C27 -179.8(4) . . . . ?
C25 C34 C33 C32 1.2(6) . . . . ?
C25 C26 C27 C32 -0.7(6) . . . . ?
C25 C26 C27 C28 177.7(4) . . . . ?
C34 C25 C26 C27 0.8(6) . . . . ?
C34 C33 C32 C27 -1.2(6) . . . . ?
C34 C33 C32 O5 -179.9(3) . . . . ?
C26 C25 C34 O4 178.9(4) . . . . ?
C26 C25 C34 C33 -1.1(6) . . . . ?
C26 C27 C32 C33 0.9(6) . . . . ?
C26 C27 C32 O5 179.5(3) . . . . ?
C26 C27 C28 C30 178.7(4) . . . . ?
C26 C27 C28 C29 -2.1(7) . . . . ?
C33 C32 O5 C31 -179.9(4) . . . . ?
C27 C32 O5 C31 1.4(6) . . . . ?
C27 C28 C30 C31 2.6(7) . . . . ?
C32 C27 C28 C30 -2.9(6) . . . . ?
C32 C27 C28 C29 176.3(4) . . . . ?
C32 O5 C31 C30 -1.8(6) . . . . ?
C32 O5 C31 O6 178.7(4) . . . . ?
O5 C31 C30 C28 -0.3(7) . . . . ?
C28 C27 C32 C33 -177.6(4) . . . . ?
C28 C27 C32 O5 1.0(6) . . . . ?
O6 C31 C30 C28 179.2(5) . . . . ?
C11 C10 C12 C13 -176.1(5) . . . . ?
C29 C28 C30 C31 -176.6(5) . . . . ?
C24 N3 N4 C25 176.7(3) . . . . ?
C24 C19 C20 C21 -0.6(7) . . . . ?
C24 C23 C22 C21 -0.8(7) . . . . ?
C19 S2 C35 C36 -176.6(4) . . . . ?
C19 C24 C23 C22 0.7(7) . . . . ?
C19 C20 C21 C22 0.5(8) . . . . ?
C23 C24 C19 S2 -177.5(3) . . . . ?
C23 C24 C19 C20 0.0(7) . . . . ?
C23 C22 C21 C20 0.2(8) . . . . ?
C35 S2 C19 C24 -107.1(4) . . . . ?
C35 S2 C19 C20 75.3(4) . . . . ?
